data_7701354
loop_
_publ_author_name
'Kataeva, Olga'
'Metlushka, Kirill'
'Ivshin, Kamil'
'Nikitina, Kristina'
'Alfonsov, Vladimir'
'Vandyukov, Alexander'
'Khrizanforov, Mikhail'
'Budnikova, Yulia H.'
'Sinyashin, Oleg Geroldovich'
'Krupskaya, Yulia'
'Kataev, Vladislav'
'B\"uchner, Bernd'
'Knupfer, Martin'

_publ_section_title
;
 Unusual donor-acceptor system MnIIPc-TCNQ/F4-TCNQ and the properties of
 the mixed single crystals of the metal phthalocyanines with organic
 acceptor molecules
;
_journal_name_full 'Dalton Transactions'
_journal_paper_doi 10.1039/C9DT03642C
_journal_year 2019
_chemical_formula_moiety 'C32 H20 Mn N8 O2, C12 H4 N4, 4(C4 H9 N O)'
_chemical_formula_sum 'C60 H60 Mn N16 O6'
_chemical_formula_weight 1156.18
_space_group_crystal_system triclinic
_space_group_IT_number 2
_space_group_name_Hall '-P 1'
_space_group_name_H-M_alt 'P -1'
_symmetry_space_group_name_Hall '-P 1'
_symmetry_space_group_name_H-M 'P -1'
_atom_sites_solution_hydrogens mixed
_audit_creation_method SHELXL-2017/1
_audit_update_record
;
2019-07-31 deposited with the CCDC.    2019-10-10 downloaded from the CCDC.
;
_cell_angle_alpha 74.183(4)
_cell_angle_beta 75.806(3)
_cell_angle_gamma 85.511(4)
_cell_formula_units_Z 1
_cell_length_a 8.5252(5)
_cell_length_b 10.6614(7)
_cell_length_c 16.8696(10)
_cell_measurement_reflns_used 2398
_cell_measurement_temperature 100(2)
_cell_measurement_theta_max 22.28
_cell_measurement_theta_min 2.64
_cell_volume 1430.09(16)
_computing_cell_refinement 'APEX3 v2018.1-0'
_computing_data_collection 'Bruker APEX2'
_computing_data_reduction 'SAINT NT v6.0 (Bruker AXS, 2003)'
_computing_molecular_graphics 'Mercury CSD 4.1.0'
_computing_publication_material 'enCIFer Version 1.7.1'
_computing_structure_refinement 'SHELXL-2017/1 (Sheldrick, 2017)'
_computing_structure_solution 'SHELXS-97 (Sheldrick, 2008)'
_diffrn_ambient_temperature 100(2)
_diffrn_measured_fraction_theta_full 0.995
_diffrn_measured_fraction_theta_max 0.991
_diffrn_measurement_device_type 'CCD area detector'
_diffrn_measurement_method '\f and \w scans'
_diffrn_radiation_type MoK\a
_diffrn_radiation_wavelength 0.71073
_diffrn_reflns_av_R_equivalents 0.1193
_diffrn_reflns_av_unetI/netI 0.1032
_diffrn_reflns_Laue_measured_fraction_full 0.995
_diffrn_reflns_Laue_measured_fraction_max 0.991
_diffrn_reflns_limit_h_max 11
_diffrn_reflns_limit_h_min -11
_diffrn_reflns_limit_k_max 14
_diffrn_reflns_limit_k_min -14
_diffrn_reflns_limit_l_max 22
_diffrn_reflns_limit_l_min -22
_diffrn_reflns_number 46196
_diffrn_reflns_point_group_measured_fraction_full 0.995
_diffrn_reflns_point_group_measured_fraction_max 0.991
_diffrn_reflns_theta_full 25.242
_diffrn_reflns_theta_max 28.408
_diffrn_reflns_theta_min 2.581
_exptl_absorpt_coefficient_mu 0.298
_exptl_absorpt_correction_T_max 1.000
_exptl_absorpt_correction_T_min 0.8807
_exptl_absorpt_correction_type multi-scan
_exptl_absorpt_process_details 'SADABS-2016/2 - Bruker AXS area detector scaling and absorption correction'
_exptl_crystal_colour green
_exptl_crystal_density_diffrn 1.342
_exptl_crystal_description prizm
_exptl_crystal_F_000 605
_exptl_crystal_size_max 0.683
_exptl_crystal_size_mid 0.361
_exptl_crystal_size_min 0.120
_refine_diff_density_max 0.502
_refine_diff_density_min -0.596
_refine_diff_density_rms 0.067
_refine_ls_extinction_method none
_refine_ls_goodness_of_fit_ref 1.015
_refine_ls_hydrogen_treatment mixed
_refine_ls_matrix_type full
_refine_ls_number_parameters 457
_refine_ls_number_reflns 7133
_refine_ls_number_restraints 126
_refine_ls_restrained_S_all 1.021
_refine_ls_R_factor_all 0.1441
_refine_ls_R_factor_gt 0.0707
_refine_ls_shift/su_max 0.000
_refine_ls_shift/su_mean 0.000
_refine_ls_structure_factor_coef Fsqd
_refine_ls_weighting_details 'w=1/[\s^2^(Fo^2^)+(0.0955P)^2^+0.2036P] where P=(Fo^2^+2Fc^2^)/3'
_refine_ls_weighting_scheme calc
_refine_ls_wR_factor_gt 0.1634
_refine_ls_wR_factor_ref 0.2006
_reflns_Friedel_coverage 0.000
_reflns_number_gt 4028
_reflns_number_total 7133
_reflns_threshold_expression 'I > 2\s(I)'
_cod_data_source_file c9dt03642c2.cif
_cod_data_source_block k1305_0m-1-13
_cod_database_code 7701354
_shelx_shelxl_version_number 2017/1
_shelx_space_group_comment
;
The symmetry employed for this shelxl refinement is uniquely defined
by the following loop, which should always be used as a source of
symmetry information in preference to the above space-group names.
They are only intended as comments.
;
_shelx_estimated_absorpt_t_min 0.823
_shelx_estimated_absorpt_t_max 0.965

loop_
_space_group_symop_operation_xyz
'x, y, z'
'-x, -y, -z'

loop_
_atom_site_label
_atom_site_type_symbol
_atom_site_fract_x
_atom_site_fract_y
_atom_site_fract_z
_atom_site_U_iso_or_equiv
_atom_site_adp_type
_atom_site_occupancy
_atom_site_site_symmetry_order
_atom_site_calc_flag
_atom_site_refinement_flags_posn
_atom_site_refinement_flags_adp
_atom_site_refinement_flags_occupancy
_atom_site_disorder_assembly
_atom_site_disorder_group
Mn1 Mn 0.500000 0.500000 0.500000 0.0294(2) Uani 1 2 d S U P . .
O1W O 0.4089(3) 0.2961(2) 0.52726(16) 0.0408(6) Uani 1 1 d D U . . .
H1WA H 0.421(6) 0.245(4) 0.5785(18) 0.14(2) Uiso 1 1 d D . . . .
H1WB H 0.462(5) 0.265(3) 0.4825(17) 0.095(16) Uiso 1 1 d D . . . .
N1 N 0.4276(3) 0.5512(2) 0.39421(16) 0.0325(6) Uani 1 1 d . U . . .
N2 N 0.7105(3) 0.4485(2) 0.43907(16) 0.0315(6) Uani 1 1 d . U . . .
C3 C 0.7206(3) 0.3912(3) 0.6159(2) 0.0325(7) Uani 1 1 d . U . . .
N4 N 0.8412(3) 0.3664(2) 0.55596(17) 0.0334(6) Uani 1 1 d . U . . .
C5 C 0.8369(3) 0.3946(3) 0.4746(2) 0.0309(7) Uani 1 1 d . U . . .
C6 C 0.9705(3) 0.3682(3) 0.4091(2) 0.0342(7) Uani 1 1 d . U . . .
C7 C 1.1252(3) 0.3164(3) 0.4125(2) 0.0381(8) Uani 1 1 d . U . . .
H7 H 1.159606 0.290065 0.464127 0.046 Uiso 1 1 calc R U . . .
C8 C 1.2258(4) 0.3057(3) 0.3363(2) 0.0465(9) Uani 1 1 d . U . . .
H8 H 1.331253 0.269446 0.336051 0.056 Uiso 1 1 calc R U . . .
C9 C 1.1776(4) 0.3461(3) 0.2611(2) 0.0482(9) Uani 1 1 d . U . . .
H9 H 1.251597 0.338099 0.210394 0.058 Uiso 1 1 calc R U . . .
C10 C 1.0238(4) 0.3983(3) 0.2568(2) 0.0415(8) Uani 1 1 d . U . . .
H10 H 0.990845 0.425515 0.204789 0.050 Uiso 1 1 calc R U . . .
C11 C 0.9208(3) 0.4083(3) 0.3333(2) 0.0341(7) Uani 1 1 d . U . . .
C12 C 0.7561(3) 0.4576(3) 0.3533(2) 0.0319(7) Uani 1 1 d . U . . .
N13 N 0.6687(3) 0.5020(2) 0.29576(16) 0.0342(6) Uani 1 1 d . U . . .
C14 C 0.5176(3) 0.5455(3) 0.31493(19) 0.0330(7) Uani 1 1 d . U . . .
C15 C 0.4236(4) 0.5997(3) 0.2524(2) 0.0374(7) Uani 1 1 d . U . . .
C16 C 0.4576(4) 0.6163(4) 0.1649(2) 0.0467(8) Uani 1 1 d . U . . .
H16 H 0.557585 0.587789 0.135213 0.056 Uiso 1 1 calc R U . . .
C17 C 0.3385(5) 0.6768(4) 0.1228(2) 0.0552(10) Uani 1 1 d . U . . .
H17 H 0.358595 0.691235 0.063051 0.066 Uiso 1 1 calc R U . . .
C18 C 0.1914(5) 0.7161(4) 0.1665(2) 0.0536(9) Uani 1 1 d . U . . .
H18 H 0.112750 0.756202 0.135987 0.064 Uiso 1 1 calc R U . . .
C19 C 0.1560(4) 0.6987(3) 0.2530(2) 0.0441(8) Uani 1 1 d . U . . .
H19 H 0.054863 0.725859 0.282431 0.053 Uiso 1 1 calc R U . . .
C20 C 0.2752(4) 0.6395(3) 0.2959(2) 0.0361(7) Uani 1 1 d . U . . .
C21 C 0.8414(6) 0.4848(4) 0.9991(3) 0.0707(12) Uani 1 1 d . U . . .
H21 H 0.732002 0.474164 0.998705 0.085 Uiso 1 1 calc R U . . .
C22 C 0.9027(6) 0.6119(4) 0.9751(3) 0.0640(11) Uani 1 1 d . U . . .
C23 C 0.9321(6) 0.3768(5) 1.0228(3) 0.0735(13) Uani 1 1 d . U . . .
H23 H 0.885499 0.292924 1.038068 0.088 Uiso 1 1 calc R U . . .
C24 C 0.8101(6) 0.7232(4) 0.9497(3) 0.0748(12) Uani 1 1 d D U . . .
C25 C 0.6568(5) 0.7162(5) 0.9427(3) 0.0639(11) Uani 1 1 d D U . . .
N25 N 0.5387(8) 0.6966(7) 0.9297(4) 0.148(2) Uani 1 1 d . U . . .
C26 C 0.8721(6) 0.8473(4) 0.9267(3) 0.0868(15) Uani 1 1 d D U . . .
N26 N 0.9240(6) 0.9522(5) 0.9073(4) 0.129(2) Uani 1 1 d . U . . .
N100 N 0.3798(7) 0.0972(6) 0.8244(4) 0.0622(16) Uani 0.650(7) 1 d D U P A 1
C101 C 0.4695(11) 0.0929(10) 0.7473(5) 0.065(2) Uani 0.650(7) 1 d D U P A 1
C102 C 0.626(3) 0.014(4) 0.7474(14) 0.092(4) Uani 0.650(7) 1 d D U P A 1
H10A H 0.704910 0.062787 0.760407 0.138 Uiso 0.650(7) 1 calc R U P A 1
H10B H 0.669033 -0.001640 0.691460 0.138 Uiso 0.650(7) 1 calc R U P A 1
H10C H 0.604563 -0.069370 0.790323 0.138 Uiso 0.650(7) 1 calc R U P A 1
C103 C 0.2339(13) 0.1742(14) 0.8325(7) 0.077(3) Uani 0.650(7) 1 d D U P A 1
H10D H 0.212813 0.213107 0.776324 0.115 Uiso 0.650(7) 1 calc R U P A 1
H10E H 0.245929 0.243493 0.858569 0.115 Uiso 0.650(7) 1 calc R U P A 1
H10F H 0.143206 0.118598 0.868207 0.115 Uiso 0.650(7) 1 calc R U P A 1
C104 C 0.416(4) 0.029(4) 0.9037(5) 0.084(3) Uani 0.650(7) 1 d D U P A 1
H10G H 0.511175 -0.027561 0.893629 0.126 Uiso 0.650(7) 1 calc R U P A 1
H10H H 0.323282 -0.024750 0.939367 0.126 Uiso 0.650(7) 1 calc R U P A 1
H10I H 0.437890 0.091569 0.932454 0.126 Uiso 0.650(7) 1 calc R U P A 1
O105 O 0.4476(13) 0.1527(15) 0.6816(5) 0.074(2) Uani 0.650(7) 1 d D U P A 1
N200 N 0.7831(6) 0.1041(6) 0.3312(5) 0.0547(16) Uani 0.650(7) 1 d . U P A 1
C201 C 0.6873(9) 0.1191(7) 0.4077(6) 0.0502(17) Uani 0.650(7) 1 d . U P A 1
C202 C 0.734(3) 0.052(2) 0.4943(10) 0.066(3) Uani 0.650(7) 1 d . U P A 1
H20A H 0.748947 -0.041670 0.500471 0.098 Uiso 0.650(7) 1 calc R U P A 1
H20B H 0.647694 0.067623 0.541125 0.098 Uiso 0.650(7) 1 calc R U P A 1
H20C H 0.835155 0.089384 0.495191 0.098 Uiso 0.650(7) 1 calc R U P A 1
C203 C 0.737(3) 0.1615(19) 0.2603(12) 0.067(3) Uani 0.650(7) 1 d . U P A 1
H20D H 0.628330 0.198564 0.274019 0.100 Uiso 0.650(7) 1 calc R U P A 1
H20E H 0.736934 0.097270 0.228464 0.100 Uiso 0.650(7) 1 calc R U P A 1
H20F H 0.812924 0.231254 0.225993 0.100 Uiso 0.650(7) 1 calc R U P A 1
C204 C 0.9261(18) 0.0125(16) 0.3467(7) 0.084(4) Uani 0.650(7) 1 d . U P A 1
H20G H 1.003634 0.056883 0.363805 0.126 Uiso 0.650(7) 1 calc R U P A 1
H20H H 0.979129 -0.012129 0.294575 0.126 Uiso 0.650(7) 1 calc R U P A 1
H20I H 0.887027 -0.065890 0.391790 0.126 Uiso 0.650(7) 1 calc R U P A 1
O205 O 0.566(2) 0.1947(14) 0.4060(12) 0.0475(17) Uani 0.650(7) 1 d . U P A 1
N300 N 0.4836(11) 0.0520(9) 0.8078(7) 0.051(2) Uani 0.350(7) 1 d D U P A 2
C301 C 0.3972(16) 0.1291(16) 0.7555(8) 0.055(3) Uani 0.350(7) 1 d D U P A 2
C302 C 0.234(2) 0.183(3) 0.7931(13) 0.077(3) Uani 0.350(7) 1 d D U P A 2
H30A H 0.191177 0.242248 0.747652 0.115 Uiso 0.350(7) 1 calc R U P A 2
H30B H 0.246633 0.229530 0.833561 0.115 Uiso 0.350(7) 1 calc R U P A 2
H30C H 0.158903 0.110385 0.822214 0.115 Uiso 0.350(7) 1 calc R U P A 2
C303 C 0.633(6) -0.001(7) 0.769(3) 0.092(4) Uani 0.350(7) 1 d D U P A 2
H30D H 0.622783 -0.095601 0.779152 0.138 Uiso 0.350(7) 1 calc R U P A 2
H30E H 0.719966 0.015769 0.793393 0.138 Uiso 0.350(7) 1 calc R U P A 2
H30F H 0.659306 0.039510 0.707836 0.138 Uiso 0.350(7) 1 calc R U P A 2
C304 C 0.445(8) 0.022(7) 0.8985(8) 0.084(3) Uani 0.350(7) 1 d D U P A 2
H30G H 0.526265 0.059501 0.917067 0.126 Uiso 0.350(7) 1 calc R U P A 2
H30H H 0.442752 -0.072642 0.922098 0.126 Uiso 0.350(7) 1 calc R U P A 2
H30I H 0.337993 0.059241 0.918289 0.126 Uiso 0.350(7) 1 calc R U P A 2
O305 O 0.394(3) 0.147(3) 0.6844(9) 0.074(2) Uani 0.350(7) 1 d D U P A 2
N400 N 0.7879(13) 0.0687(12) 0.3945(10) 0.067(3) Uani 0.350(7) 1 d . U P A 2
C401 C 0.6876(19) 0.1390(15) 0.3567(11) 0.055(3) Uani 0.350(7) 1 d . U P A 2
C402 C 0.725(6) 0.196(4) 0.249(2) 0.067(3) Uani 0.350(7) 1 d . U P A 2
H40A H 0.840988 0.190688 0.224570 0.100 Uiso 0.350(7) 1 calc R U P A 2
H40B H 0.688000 0.287135 0.233964 0.100 Uiso 0.350(7) 1 calc R U P A 2
H40C H 0.666174 0.143336 0.226559 0.100 Uiso 0.350(7) 1 calc R U P A 2
C403 C 0.934(4) 0.033(4) 0.3075(15) 0.084(4) Uani 0.350(7) 1 d . U P A 2
H40D H 0.896841 0.068789 0.255182 0.126 Uiso 0.350(7) 1 calc R U P A 2
H40E H 0.948788 -0.061459 0.317320 0.126 Uiso 0.350(7) 1 calc R U P A 2
H40F H 1.037592 0.072762 0.302127 0.126 Uiso 0.350(7) 1 calc R U P A 2
C404 C 0.758(6) 0.042(5) 0.475(2) 0.066(3) Uani 0.350(7) 1 d . U P A 2
H40G H 0.698875 0.114500 0.494452 0.098 Uiso 0.350(7) 1 calc R U P A 2
H40H H 0.860286 0.026953 0.493406 0.098 Uiso 0.350(7) 1 calc R U P A 2
H40I H 0.692709 -0.037199 0.499557 0.098 Uiso 0.350(7) 1 calc R U P A 2
O405 O 0.557(4) 0.173(3) 0.396(2) 0.0475(17) Uani 0.350(7) 1 d . U P A 2

loop_
_atom_site_aniso_label
_atom_site_aniso_U_11
_atom_site_aniso_U_22
_atom_site_aniso_U_33
_atom_site_aniso_U_23
_atom_site_aniso_U_13
_atom_site_aniso_U_12
Mn1 0.0204(3) 0.0343(4) 0.0359(4) -0.0125(3) -0.0079(3) 0.0015(2)
O1W 0.0342(11) 0.0383(13) 0.0542(16) -0.0148(12) -0.0148(11) -0.0009(10)
N1 0.0254(12) 0.0336(14) 0.0412(15) -0.0143(11) -0.0078(11) 0.0009(10)
N2 0.0250(11) 0.0359(14) 0.0361(15) -0.0121(11) -0.0085(10) 0.0000(10)
C3 0.0258(14) 0.0301(16) 0.0443(19) -0.0122(14) -0.0101(13) -0.0023(12)
N4 0.0246(12) 0.0318(14) 0.0466(17) -0.0132(12) -0.0103(11) 0.0009(10)
C5 0.0222(13) 0.0287(15) 0.0435(19) -0.0141(13) -0.0057(12) -0.0007(11)
C6 0.0257(14) 0.0317(16) 0.0477(19) -0.0175(14) -0.0046(13) -0.0027(12)
C7 0.0238(14) 0.0359(17) 0.059(2) -0.0215(16) -0.0085(14) 0.0013(12)
C8 0.0261(15) 0.046(2) 0.073(3) -0.0279(19) -0.0093(16) 0.0064(14)
C9 0.0322(16) 0.054(2) 0.063(2) -0.0340(19) 0.0006(16) -0.0002(15)
C10 0.0356(16) 0.046(2) 0.047(2) -0.0235(16) -0.0041(15) -0.0023(14)
C11 0.0269(14) 0.0337(17) 0.0450(19) -0.0177(14) -0.0059(13) -0.0020(12)
C12 0.0245(13) 0.0336(16) 0.0395(18) -0.0145(14) -0.0035(12) -0.0057(12)
N13 0.0289(12) 0.0370(14) 0.0383(16) -0.0133(12) -0.0070(11) -0.0013(11)
C14 0.0304(14) 0.0365(17) 0.0352(17) -0.0140(14) -0.0073(13) -0.0030(12)
C15 0.0347(16) 0.0391(18) 0.0436(19) -0.0158(15) -0.0123(14) -0.0032(13)
C16 0.0441(18) 0.059(2) 0.042(2) -0.0200(17) -0.0110(16) -0.0035(16)
C17 0.060(2) 0.069(3) 0.043(2) -0.0148(19) -0.0233(18) -0.002(2)
C18 0.054(2) 0.062(2) 0.054(2) -0.0170(19) -0.0286(19) 0.0055(18)
C19 0.0424(18) 0.0441(19) 0.054(2) -0.0169(17) -0.0244(16) 0.0063(15)
C20 0.0350(15) 0.0373(17) 0.0411(19) -0.0147(14) -0.0127(14) -0.0026(13)
C21 0.084(3) 0.067(3) 0.067(3) -0.028(2) -0.010(2) -0.020(2)
C22 0.080(3) 0.063(2) 0.048(2) -0.020(2) -0.001(2) -0.017(2)
C23 0.089(3) 0.065(3) 0.070(3) -0.026(2) -0.010(3) -0.023(2)
C24 0.100(3) 0.066(3) 0.054(3) -0.017(2) -0.004(2) -0.015(3)
C25 0.058(2) 0.077(3) 0.050(3) -0.012(2) -0.001(2) -0.016(2)
N25 0.142(5) 0.177(6) 0.121(5) -0.054(4) -0.003(4) -0.016(5)
C26 0.085(3) 0.059(3) 0.104(4) -0.015(3) -0.003(3) -0.013(2)
N26 0.105(4) 0.079(3) 0.189(6) -0.026(3) -0.012(4) -0.015(3)
N100 0.056(3) 0.060(4) 0.070(4) -0.011(3) -0.020(3) 0.002(3)
C101 0.082(6) 0.051(6) 0.062(4) -0.003(4) -0.022(4) -0.024(4)
C102 0.058(4) 0.079(9) 0.136(11) -0.042(11) -0.004(7) 0.002(3)
C103 0.048(2) 0.072(4) 0.121(9) -0.020(8) -0.045(5) 0.003(2)
C104 0.100(10) 0.088(4) 0.060(3) -0.009(3) -0.030(4) 0.017(6)
O105 0.105(8) 0.057(2) 0.069(2) 0.0047(17) -0.049(3) -0.035(5)
N200 0.033(3) 0.059(4) 0.084(5) -0.045(4) -0.006(3) 0.001(2)
C201 0.040(3) 0.039(3) 0.082(5) -0.030(4) -0.015(4) -0.005(3)
C202 0.059(7) 0.045(5) 0.090(6) -0.014(6) -0.018(6) 0.007(5)
C203 0.060(5) 0.069(11) 0.084(5) -0.047(6) -0.009(3) -0.005(7)
C204 0.048(3) 0.092(7) 0.119(10) -0.060(9) -0.005(7) 0.020(4)
O205 0.041(2) 0.040(5) 0.076(5) -0.039(3) -0.016(2) 0.005(3)
N300 0.052(5) 0.048(6) 0.055(5) -0.014(5) -0.020(5) 0.008(4)
C301 0.056(8) 0.044(9) 0.063(7) 0.004(6) -0.028(6) -0.014(6)
C302 0.048(2) 0.072(4) 0.121(9) -0.020(8) -0.045(5) 0.003(2)
C303 0.058(4) 0.079(9) 0.136(11) -0.042(11) -0.004(7) 0.002(3)
C304 0.100(10) 0.088(4) 0.060(3) -0.009(3) -0.030(4) 0.017(6)
O305 0.105(8) 0.057(2) 0.069(2) 0.0047(17) -0.049(3) -0.035(5)
N400 0.042(5) 0.068(7) 0.103(7) -0.049(7) -0.011(6) 0.001(5)
C401 0.044(6) 0.058(8) 0.079(8) -0.044(7) -0.009(6) -0.014(5)
C402 0.060(5) 0.069(11) 0.084(5) -0.047(6) -0.009(3) -0.005(7)
C403 0.048(3) 0.092(7) 0.119(10) -0.060(9) -0.005(7) 0.020(4)
C404 0.059(7) 0.045(5) 0.090(6) -0.014(6) -0.018(6) 0.007(5)
O405 0.041(2) 0.040(5) 0.076(5) -0.039(3) -0.016(2) 0.005(3)

loop_
_atom_type_symbol
_atom_type_description
_atom_type_scat_dispersion_real
_atom_type_scat_dispersion_imag
_atom_type_scat_source
C C 0.0033 0.0016 'International Tables Vol C Tables 4.2.6.8 and 6.1.1.4'
H H 0.0000 0.0000 'International Tables Vol C Tables 4.2.6.8 and 6.1.1.4'
N N 0.0061 0.0033 'International Tables Vol C Tables 4.2.6.8 and 6.1.1.4'
O O 0.0106 0.0060 'International Tables Vol C Tables 4.2.6.8 and 6.1.1.4'
Mn Mn 0.3368 0.7283 'International Tables Vol C Tables 4.2.6.8 and 6.1.1.4'

loop_
_geom_angle_atom_site_label_1
_geom_angle_atom_site_label_2
_geom_angle_atom_site_label_3
_geom_angle
_geom_angle_site_symmetry_1
_geom_angle_site_symmetry_3
N1 Mn1 N1 180.0 2_666 .
N1 Mn1 N2 89.78(10) 2_666 2_666
N1 Mn1 N2 90.22(10) . 2_666
N1 Mn1 N2 90.22(10) 2_666 .
N1 Mn1 N2 89.78(10) . .
N2 Mn1 N2 180.00(15) 2_666 .
N1 Mn1 O1W 90.77(9) 2_666 2_666
N1 Mn1 O1W 89.23(9) . 2_666
N2 Mn1 O1W 90.09(9) 2_666 2_666
N2 Mn1 O1W 89.91(9) . 2_666
N1 Mn1 O1W 89.23(9) 2_666 .
N1 Mn1 O1W 90.77(9) . .
N2 Mn1 O1W 89.92(9) 2_666 .
N2 Mn1 O1W 90.09(9) . .
O1W Mn1 O1W 180.0 2_666 .
Mn1 O1W H1WA 112(3) . .
Mn1 O1W H1WB 106(2) . .
H1WA O1W H1WB 114(4) . .
C14 N1 C3 107.4(2) . 2_666
C14 N1 Mn1 126.61(19) . .
C3 N1 Mn1 125.8(2) 2_666 .
C5 N2 C12 108.3(2) . .
C5 N2 Mn1 125.8(2) . .
C12 N2 Mn1 125.90(19) . .
N4 C3 N1 126.9(3) . 2_666
N4 C3 C20 123.8(3) . 2_666
N1 C3 C20 109.4(3) 2_666 2_666
C3 N4 C5 123.6(3) . .
N4 C5 N2 127.5(3) . .
N4 C5 C6 123.3(3) . .
N2 C5 C6 109.2(3) . .
C11 C6 C7 121.9(3) . .
C11 C6 C5 106.9(3) . .
C7 C6 C5 131.2(3) . .
C8 C7 C6 116.3(3) . .
C8 C7 H7 121.9 . .
C6 C7 H7 121.9 . .
C9 C8 C7 122.1(3) . .
C9 C8 H8 119.0 . .
C7 C8 H8 119.0 . .
C8 C9 C10 122.1(3) . .
C8 C9 H9 118.9 . .
C10 C9 H9 118.9 . .
C9 C10 C11 116.3(3) . .
C9 C10 H10 121.8 . .
C11 C10 H10 121.8 . .
C6 C11 C10 121.3(3) . .
C6 C11 C12 106.8(3) . .
C10 C11 C12 131.9(3) . .
N13 C12 N2 127.9(3) . .
N13 C12 C11 123.3(3) . .
N2 C12 C11 108.8(3) . .
C14 N13 C12 122.8(3) . .
N13 C14 N1 127.0(3) . .
N13 C14 C15 123.4(3) . .
N1 C14 C15 109.5(3) . .
C20 C15 C16 121.1(3) . .
C20 C15 C14 106.6(3) . .
C16 C15 C14 132.3(3) . .
C15 C16 C17 117.2(3) . .
C15 C16 H16 121.4 . .
C17 C16 H16 121.4 . .
C18 C17 C16 121.2(3) . .
C18 C17 H17 119.4 . .
C16 C17 H17 119.4 . .
C19 C18 C17 122.0(3) . .
C19 C18 H18 119.0 . .
C17 C18 H18 119.0 . .
C18 C19 C20 117.4(3) . .
C18 C19 H19 121.3 . .
C20 C19 H19 121.3 . .
C15 C20 C19 121.1(3) . .
C15 C20 C3 107.1(3) . 2_666
C19 C20 C3 131.8(3) . 2_666
C23 C21 C22 122.8(5) . .
C23 C21 H21 118.6 . .
C22 C21 H21 118.6 . .
C24 C22 C21 122.9(4) . .
C24 C22 C23 120.5(4) . 2_767
C21 C22 C23 116.6(4) . 2_767
C21 C23 C22 120.6(4) . 2_767
C21 C23 H23 119.7 . .
C22 C23 H23 119.7 2_767 .
C25 C24 C26 115.7(5) . .
C25 C24 C22 122.2(4) . .
C26 C24 C22 122.1(4) . .
N25 C25 C24 169.2(6) . .
N26 C26 C24 179.8(8) . .
C101 N100 C104 125.5(12) . .
C101 N100 C103 120.6(8) . .
C104 N100 C103 113.9(12) . .
O105 C101 N100 126.9(11) . .
O105 C101 C102 117.3(13) . .
N100 C101 C102 115.2(11) . .
C101 C102 H10A 109.5 . .
C101 C102 H10B 109.5 . .
H10A C102 H10B 109.5 . .
C101 C102 H10C 109.5 . .
H10A C102 H10C 109.5 . .
H10B C102 H10C 109.5 . .
N100 C103 H10D 109.5 . .
N100 C103 H10E 109.5 . .
H10D C103 H10E 109.5 . .
N100 C103 H10F 109.5 . .
H10D C103 H10F 109.5 . .
H10E C103 H10F 109.5 . .
N100 C104 H10G 109.5 . .
N100 C104 H10H 109.5 . .
H10G C104 H10H 109.5 . .
N100 C104 H10I 109.5 . .
H10G C104 H10I 109.5 . .
H10H C104 H10I 109.5 . .
C203 N200 C201 119.0(11) . .
C203 N200 C204 130.7(11) . .
C201 N200 C204 110.2(8) . .
O205 C201 N200 118.3(11) . .
O205 C201 C202 120.1(11) . .
N200 C201 C202 121.5(9) . .
C201 C202 H20A 109.5 . .
C201 C202 H20B 109.5 . .
H20A C202 H20B 109.5 . .
C201 C202 H20C 109.5 . .
H20A C202 H20C 109.5 . .
H20B C202 H20C 109.5 . .
N200 C203 H20D 109.5 . .
N200 C203 H20E 109.5 . .
H20D C203 H20E 109.5 . .
N200 C203 H20F 109.5 . .
H20D C203 H20F 109.5 . .
H20E C203 H20F 109.5 . .
N200 C204 H20G 109.5 . .
N200 C204 H20H 109.5 . .
H20G C204 H20H 109.5 . .
N200 C204 H20I 109.5 . .
H20G C204 H20I 109.5 . .
H20H C204 H20I 109.5 . .
C301 N300 C304 127(2) . .
C301 N300 C303 117(2) . .
C304 N300 C303 116(3) . .
O305 C301 N300 136(2) . .
O305 C301 C302 102.5(18) . .
N300 C301 C302 119.3(14) . .
C301 C302 H30A 109.5 . .
C301 C302 H30B 109.5 . .
H30A C302 H30B 109.5 . .
C301 C302 H30C 109.5 . .
H30A C302 H30C 109.5 . .
H30B C302 H30C 109.5 . .
N300 C303 H30D 109.5 . .
N300 C303 H30E 109.5 . .
H30D C303 H30E 109.5 . .
N300 C303 H30F 109.5 . .
H30D C303 H30F 109.5 . .
H30E C303 H30F 109.5 . .
N300 C304 H30G 109.5 . .
N300 C304 H30H 109.5 . .
H30G C304 H30H 109.5 . .
N300 C304 H30I 109.5 . .
H30G C304 H30I 109.5 . .
H30H C304 H30I 109.5 . .
C401 N400 C404 119(2) . .
C401 N400 C403 101.2(17) . .
C404 N400 C403 140(2) . .
O405 C401 N400 122(3) . .
O405 C401 C402 115(3) . .
N400 C401 C402 123(2) . .
C401 C402 H40A 109.5 . .
C401 C402 H40B 109.5 . .
H40A C402 H40B 109.5 . .
C401 C402 H40C 109.5 . .
H40A C402 H40C 109.5 . .
H40B C402 H40C 109.5 . .
N400 C403 H40D 109.5 . .
N400 C403 H40E 109.5 . .
H40D C403 H40E 109.5 . .
N400 C403 H40F 109.5 . .
H40D C403 H40F 109.5 . .
H40E C403 H40F 109.5 . .
N400 C404 H40G 109.5 . .
N400 C404 H40H 109.5 . .
H40G C404 H40H 109.5 . .
N400 C404 H40I 109.5 . .
H40G C404 H40I 109.5 . .
H40H C404 H40I 109.5 . .

loop_
_geom_bond_atom_site_label_1
_geom_bond_atom_site_label_2
_geom_bond_distance
_geom_bond_site_symmetry_2
Mn1 N1 1.955(3) 2_666
Mn1 N1 1.955(3) .
Mn1 N2 1.956(2) 2_666
Mn1 N2 1.956(2) .
Mn1 O1W 2.255(2) 2_666
Mn1 O1W 2.255(2) .
O1W H1WA 0.91(3) .
O1W H1WB 0.91(3) .
N1 C14 1.384(4) .
N1 C3 1.389(4) 2_666
N2 C5 1.372(4) .
N2 C12 1.381(4) .
C3 N4 1.320(4) .
C3 C20 1.442(4) 2_666
N4 C5 1.332(4) .
C5 C6 1.450(4) .
C6 C11 1.391(4) .
C6 C7 1.398(4) .
C7 C8 1.387(5) .
C7 H7 0.9500 .
C8 C9 1.377(5) .
C8 H8 0.9500 .
C9 C10 1.395(5) .
C9 H9 0.9500 .
C10 C11 1.397(4) .
C10 H10 0.9500 .
C11 C12 1.452(4) .
C12 N13 1.331(4) .
N13 C14 1.328(4) .
C14 C15 1.448(4) .
C15 C20 1.396(4) .
C15 C16 1.397(5) .
C16 C17 1.398(5) .
C16 H16 0.9500 .
C17 C18 1.388(5) .
C17 H17 0.9500 .
C18 C19 1.378(5) .
C18 H18 0.9500 .
C19 C20 1.402(4) .
C19 H19 0.9500 .
C21 C23 1.359(6) .
C21 C22 1.408(6) .
C21 H21 0.9500 .
C22 C24 1.399(6) .
C22 C23 1.433(6) 2_767
C23 H23 0.9500 .
C24 C25 1.351(5) .
C24 C26 1.381(5) .
C25 N25 1.128(7) .
C26 N26 1.166(6) .
N100 C101 1.349(7) .
N100 C104 1.433(11) .
N100 C103 1.434(11) .
C101 O105 1.169(8) .
C101 C102 1.519(15) .
C102 H10A 0.9800 .
C102 H10B 0.9800 .
C102 H10C 0.9800 .
C103 H10D 0.9800 .
C103 H10E 0.9800 .
C103 H10F 0.9800 .
C104 H10G 0.9800 .
C104 H10H 0.9800 .
C104 H10I 0.9800 .
N200 C203 1.323(18) .
N200 C201 1.391(11) .
N200 C204 1.529(14) .
C201 O205 1.261(18) .
C201 C202 1.57(2) .
C202 H20A 0.9800 .
C202 H20B 0.9800 .
C202 H20C 0.9800 .
C203 H20D 0.9800 .
C203 H20E 0.9800 .
C203 H20F 0.9800 .
C204 H20G 0.9800 .
C204 H20H 0.9800 .
C204 H20I 0.9800 .
N300 C301 1.351(7) .
N300 C304 1.433(11) .
N300 C303 1.435(12) .
C301 O305 1.169(9) .
C301 C302 1.517(15) .
C302 H30A 0.9800 .
C302 H30B 0.9800 .
C302 H30C 0.9800 .
C303 H30D 0.9800 .
C303 H30E 0.9800 .
C303 H30F 0.9800 .
C304 H30G 0.9800 .
C304 H30H 0.9800 .
C304 H30I 0.9800 .
N400 C401 1.27(2) .
N400 C404 1.28(3) .
N400 C403 1.78(2) .
C401 O405 1.23(4) .
C401 C402 1.71(4) .
C402 H40A 0.9800 .
C402 H40B 0.9800 .
C402 H40C 0.9800 .
C403 H40D 0.9800 .
C403 H40E 0.9800 .
C403 H40F 0.9800 .
C404 H40G 0.9800 .
C404 H40H 0.9800 .
C404 H40I 0.9800 .
